data_2217903
loop_
_publ_author_name
'Gowda, B. Thimme'
'Tokar\<c\'ik, Miroslav'
'Ko\<z\'i\<sek, Jozef'
'Sowmya, B. P.'
'Fuess, Hartmut'

_publ_section_title
;
 <i>N</i>-(4-Chlorophenyl)benzamide
;
_journal_coeditor_code DN2327
_journal_issue 4
_journal_name_full 'Acta Crystallographica Section E'
_journal_page_first o769
_journal_paper_doi 10.1107/S1600536808008155
_journal_volume 64
_journal_year 2008
_chemical_formula_iupac 'C13 H10 Cl N O'
_chemical_formula_moiety 'C13 H10 Cl N O'
_chemical_formula_sum 'C13 H10 Cl N O'
_chemical_formula_weight 231.67
_chemical_name_systematic
;
<i>N</i>-(4-Chlorophenyl)-benzamide
;
_space_group_IT_number 2
_symmetry_cell_setting triclinic
_symmetry_space_group_name_Hall '-P 1'
_symmetry_space_group_name_H-M 'P -1'
_atom_sites_solution_hydrogens geom
_atom_sites_solution_primary direct
_atom_sites_solution_secondary difmap
_audit_creation_method 'WinGX routine CIF_UPDATE'
_cell_angle_alpha 106.509(2)
_cell_angle_beta 98.380(2)
_cell_angle_gamma 90.631(2)
_cell_formula_units_Z 2
_cell_length_a 5.37890(10)
_cell_length_b 7.8501(2)
_cell_length_c 13.6318(4)
_cell_measurement_reflns_used 13860
_cell_measurement_temperature 295(2)
_cell_measurement_theta_max 29.3009
_cell_measurement_theta_min 3.1396
_cell_volume 545.15(2)
_computing_cell_refinement 'CrysAlis RED (Oxford Diffraction, 2007)'
_computing_data_collection 'CrysAlis CCD (Oxford Diffraction, 2007)'
_computing_data_reduction 'CrysAlis RED (Oxford Diffraction, 2007)'
_computing_molecular_graphics
;
ORTEP-3 (Farrugia, 1997) and DIAMOND (Brandenburg, 2002)
;
_computing_publication_material
;
SHELXL97 (Sheldrick, 2008), PLATON (Spek, 2003) and WinGX
(Farrugia, 1999)
;
_computing_structure_refinement 'SHELXL97 (Sheldrick, 2008)'
_computing_structure_solution 'SHELXS97 (Sheldrick, 2008)'
_diffrn_ambient_temperature 295(2)
_diffrn_detector_area_resol_mean 10.434
_diffrn_measured_fraction_theta_full 0.988
_diffrn_measured_fraction_theta_max 0.988
_diffrn_measurement_device '4-circle kappa geometry goniometer'
_diffrn_measurement_device_type 'Oxford Xcalibur'
_diffrn_measurement_method '\f scans, and \w scans with \k offsets'
_diffrn_radiation_monochromator graphite
_diffrn_radiation_source 'fine-focus sealed tube'
_diffrn_radiation_type MoK\a
_diffrn_radiation_wavelength 0.71073
_diffrn_reflns_av_R_equivalents 0.0262
_diffrn_reflns_limit_h_max 6
_diffrn_reflns_limit_h_min -6
_diffrn_reflns_limit_k_max 9
_diffrn_reflns_limit_k_min -9
_diffrn_reflns_limit_l_max 16
_diffrn_reflns_limit_l_min -16
_diffrn_reflns_number 23656
_diffrn_reflns_theta_full 25.84
_diffrn_reflns_theta_max 25.84
_diffrn_reflns_theta_min 5.62
_diffrn_standards_decay_% 0
_diffrn_standards_number 0
_exptl_absorpt_coefficient_mu 0.325
_exptl_absorpt_correction_T_max 0.975
_exptl_absorpt_correction_T_min 0.852
_exptl_absorpt_correction_type analytical
_exptl_absorpt_process_details
;
[CrysAlis RED (Oxford Diffraction, 2007). Analytical absorption
correction
using a multifaceted crystal model based on expressions derived
by Clark & Reid (1995)]
;
_exptl_crystal_colour colorless
_exptl_crystal_density_diffrn 1.411
_exptl_crystal_density_method 'not measured'
_exptl_crystal_description block
_exptl_crystal_F_000 240
_exptl_crystal_size_max 0.52
_exptl_crystal_size_mid 0.25
_exptl_crystal_size_min 0.08
_refine_diff_density_max 0.187
_refine_diff_density_min -0.226
_refine_ls_extinction_method none
_refine_ls_goodness_of_fit_ref 1.079
_refine_ls_hydrogen_treatment mixed
_refine_ls_matrix_type full
_refine_ls_number_parameters 148
_refine_ls_number_reflns 2087
_refine_ls_number_restraints 1
_refine_ls_restrained_S_all 1.078
_refine_ls_R_factor_all 0.0381
_refine_ls_R_factor_gt 0.0319
_refine_ls_shift/su_max 0.001
_refine_ls_shift/su_mean 0.000
_refine_ls_structure_factor_coef Fsqd
_refine_ls_weighting_details 'calc w = 1/[\s^2^(Fo^2^)+(0.0494P)^2^+0.0939P] where P=(Fo^2^+2Fc^2^)/3'
_refine_ls_weighting_scheme calc
_refine_ls_wR_factor_gt 0.0886
_refine_ls_wR_factor_ref 0.0912
_reflns_number_gt 1773
_reflns_number_total 2087
_reflns_threshold_expression I>2\s(I)
_cod_data_source_file dn2327.cif
_cod_data_source_block I
_cod_database_code 2217903
_cod_database_fobs_code 2217903

loop_
_symmetry_equiv_pos_as_xyz
'x, y, z'
'-x, -y, -z'

loop_
_atom_site_type_symbol
_atom_site_label
_atom_site_fract_x
_atom_site_fract_y
_atom_site_fract_z
_atom_site_U_iso_or_equiv
_atom_site_adp_type
_atom_site_calc_flag
_atom_site_refinement_flags
_atom_site_occupancy
N N1 0.3126(2) 0.77177(16) 0.02982(9) 0.0381(3) Uani d D 1
H H1N 0.443(3) 0.757(2) 0.0010(13) 0.046 Uiso d D 1
O O1 -0.11350(19) 0.74813(17) 0.00041(8) 0.0563(3) Uani d . 1
C C1 0.0870(2) 0.71549(18) -0.03078(10) 0.0370(3) Uani d . 1
C C2 0.0976(2) 0.61312(17) -0.14032(10) 0.0343(3) Uani d . 1
C C3 -0.1018(2) 0.62387(19) -0.21496(11) 0.0396(3) Uani d . 1
H H3 -0.2346 0.6941 -0.1956 0.047 Uiso calc R 1
C C4 -0.1045(3) 0.5314(2) -0.31747(11) 0.0450(3) Uani d . 1
H H4 -0.2376 0.5409 -0.3671 0.054 Uiso calc R 1
C C5 0.0893(3) 0.4249(2) -0.34662(11) 0.0460(4) Uani d . 1
H H5 0.0871 0.3621 -0.4158 0.055 Uiso calc R 1
C C6 0.2867(3) 0.41171(19) -0.27281(12) 0.0452(3) Uani d . 1
H H6 0.4167 0.3387 -0.2924 0.054 Uiso calc R 1
C C7 0.2930(3) 0.50593(18) -0.17026(11) 0.0392(3) Uani d . 1
H H7 0.4281 0.4977 -0.1211 0.047 Uiso calc R 1
C C8 0.3531(2) 0.87653(17) 0.13439(10) 0.0337(3) Uani d . 1
C C9 0.1943(3) 0.86476(19) 0.20396(10) 0.0396(3) Uani d . 1
H H9 0.0509 0.7884 0.1818 0.048 Uiso calc R 1
C C10 0.2490(3) 0.96646(19) 0.30619(11) 0.0415(3) Uani d . 1
H H10 0.1426 0.9588 0.353 0.05 Uiso calc R 1
C C11 0.4617(3) 1.07920(18) 0.33843(10) 0.0396(3) Uani d . 1
C C12 0.6211(3) 1.09201(19) 0.27047(11) 0.0419(3) Uani d . 1
H H12 0.7643 1.1685 0.293 0.05 Uiso calc R 1
C C13 0.56679(8) 0.99040(5) 0.16848(3) 0.0391(3) Uani d . 1
H H13 0.6744 0.9983 0.1222 0.047 Uiso calc R 1
Cl Cl1 0.53006(8) 1.20876(5) 0.46690(3) 0.06227(17) Uani d . 1

loop_
_atom_site_aniso_label
_atom_site_aniso_U_11
_atom_site_aniso_U_22
_atom_site_aniso_U_33
_atom_site_aniso_U_12
_atom_site_aniso_U_13
_atom_site_aniso_U_23
N1 0.0320(6) 0.0455(7) 0.0326(6) 0.0003(5) 0.0068(5) 0.0037(5)
O1 0.0336(5) 0.0849(8) 0.0394(6) 0.0060(5) 0.0073(4) -0.0005(5)
C1 0.0337(7) 0.0404(7) 0.0347(7) 0.0024(5) 0.0045(5) 0.0076(6)
C2 0.0328(7) 0.0340(7) 0.0345(7) -0.0022(5) 0.0060(5) 0.0069(5)
C3 0.0328(7) 0.0422(7) 0.0400(7) 0.0032(5) 0.0043(5) 0.0066(6)
C4 0.0402(8) 0.0505(8) 0.0379(7) -0.0029(6) -0.0035(6) 0.0075(6)
C5 0.0487(8) 0.0474(8) 0.0342(7) -0.0054(6) 0.0074(6) -0.0009(6)
C6 0.0394(8) 0.0436(8) 0.0471(8) 0.0043(6) 0.0117(6) 0.0020(6)
C7 0.0335(7) 0.0412(7) 0.0394(7) 0.0023(5) 0.0026(5) 0.0077(6)
C8 0.0325(6) 0.0343(7) 0.0323(6) 0.0043(5) 0.0039(5) 0.0067(5)
C9 0.0343(7) 0.0451(8) 0.0369(7) -0.0042(6) 0.0026(5) 0.0097(6)
C10 0.0404(7) 0.0510(8) 0.0333(7) 0.0031(6) 0.0084(6) 0.0113(6)
C11 0.0442(8) 0.0378(7) 0.0317(7) 0.0065(6) 0.0004(6) 0.0043(5)
C12 0.0369(7) 0.0385(7) 0.0441(8) -0.0035(6) 0.0005(6) 0.0051(6)
C13 0.0347(7) 0.0416(7) 0.0401(7) 0.0007(5) 0.0091(6) 0.0089(6)
Cl1 0.0764(3) 0.0615(3) 0.0352(2) -0.0009(2) -0.00138(18) -0.00280(18)

loop_
_atom_type_symbol
_atom_type_description
_atom_type_scat_dispersion_real
_atom_type_scat_dispersion_imag
_atom_type_scat_source
C C 0.0033 0.0016 'International Tables Vol C Tables 4.2.6.8 and 6.1.1.4'
H H 0 0 'International Tables Vol C Tables 4.2.6.8 and 6.1.1.4'
N N 0.0061 0.0033 'International Tables Vol C Tables 4.2.6.8 and 6.1.1.4'
O O 0.0106 0.006 'International Tables Vol C Tables 4.2.6.8 and 6.1.1.4'
Cl Cl 0.1484 0.1585 'International Tables Vol C Tables 4.2.6.8 and 6.1.1.4'

loop_
_geom_angle_atom_site_label_1
_geom_angle_atom_site_label_2
_geom_angle_atom_site_label_3
_geom_angle
C1 N1 C8 126.64(11)
C1 N1 H1N 117.7(11)
C8 N1 H1N 115.0(12)
O1 C1 N1 123.02(12)
O1 C1 C2 121.31(12)
N1 C1 C2 115.66(11)
C3 C2 C7 119.04(12)
C3 C2 C1 117.62(11)
C7 C2 C1 123.33(12)
C4 C3 C2 120.51(12)
C4 C3 H3 119.7
C2 C3 H3 119.7
C5 C4 C3 120.17(13)
C5 C4 H4 119.9
C3 C4 H4 119.9
C4 C5 C6 119.71(13)
C4 C5 H5 120.1
C6 C5 H5 120.1
C7 C6 C5 120.53(13)
C7 C6 H6 119.7
C5 C6 H6 119.7
C6 C7 C2 120.02(13)
C6 C7 H7 120
C2 C7 H7 120
C13 C8 C9 119.42(11)
C13 C8 N1 117.74(10)
C9 C8 N1 122.80(12)
C10 C9 C8 120.05(12)
C10 C9 H9 120
C8 C9 H9 120
C11 C10 C9 119.65(12)
C11 C10 H10 120.2
C9 C10 H10 120.2
C12 C11 C10 120.97(13)
C12 C11 Cl1 119.21(11)
C10 C11 Cl1 119.82(11)
C11 C12 C13 119.40(12)
C11 C12 H12 120.3
C13 C12 H12 120.3
C12 C13 C8 120.52(9)
C12 C13 H13 119.7
C8 C13 H13 119.7

loop_
_geom_bond_atom_site_label_1
_geom_bond_atom_site_label_2
_geom_bond_distance
N1 C1 1.3560(18)
N1 C8 1.4125(17)
N1 H1N 0.845(16)
O1 C1 1.2196(16)
C1 C2 1.4909(18)
C2 C3 1.3876(19)
C2 C7 1.3885(19)
C3 C4 1.377(2)
C3 H3 0.93
C4 C5 1.376(2)
C4 H4 0.93
C5 C6 1.379(2)
C5 H5 0.93
C6 C7 1.379(2)
C6 H6 0.93
C7 H7 0.93
C8 C13 1.3862(13)
C8 C9 1.3862(18)
C9 C10 1.3817(19)
C9 H9 0.93
C10 C11 1.377(2)
C10 H10 0.93
C11 C12 1.373(2)
C11 Cl1 1.7402(14)
C12 C13 1.3786(15)
C12 H12 0.93
C13 H13 0.93

loop_
_geom_hbond_atom_site_label_D
_geom_hbond_atom_site_label_H
_geom_hbond_atom_site_label_A
_geom_hbond_site_symmetry_A
_geom_hbond_distance_DH
_geom_hbond_distance_HA
_geom_hbond_distance_DA
_geom_hbond_angle_DHA
C9 H9 O1 . 0.93 2.43 2.9090(17) 111.9
N1 H1N O1 1_655 0.845(16) 2.390(16) 3.1710(15) 154.0(15)
C13 H13 O1 1_655 0.93 2.58 3.2507(11) 129.3

loop_
_geom_torsion_atom_site_label_1
_geom_torsion_atom_site_label_2
_geom_torsion_atom_site_label_3
_geom_torsion_atom_site_label_4
_geom_torsion
C8 N1 C1 O1 -1.4(2)
C8 N1 C1 C2 177.27(12)
O1 C1 C2 C3 28.33(19)
N1 C1 C2 C3 -150.35(12)
O1 C1 C2 C7 -150.27(14)
N1 C1 C2 C7 31.06(18)
C7 C2 C3 C4 -0.8(2)
C1 C2 C3 C4 -179.47(12)
C2 C3 C4 C5 1.0(2)
C3 C4 C5 C6 -0.3(2)
C4 C5 C6 C7 -0.7(2)
C5 C6 C7 C2 1.0(2)
C3 C2 C7 C6 -0.2(2)
C1 C2 C7 C6 178.39(12)
C1 N1 C8 C13 -149.06(12)
C1 N1 C8 C9 33.4(2)
C13 C8 C9 C10 0.24(18)
N1 C8 C9 C10 177.75(12)
C8 C9 C10 C11 0.0(2)
C9 C10 C11 C12 -0.1(2)
C9 C10 C11 Cl1 179.53(10)
C10 C11 C12 C13 0.0(2)
Cl1 C11 C12 C13 -179.61(9)
C11 C12 C13 C8 0.18(17)
C9 C8 C13 C12 -0.32(15)
N1 C8 C13 C12 -177.95(10)

loop_
_cod_related_entry_id
_cod_related_entry_database
_cod_related_entry_code
1 ChemSpider 87254
